data_4321919
loop_
_publ_author_name
'Yan Ding'
'Wengan Wu'
'Phillip E. Fanwick'
'Richard A. Walton'

_publ_contact_author
;
     Richard A. Walton
     Department of Chemistry
     Purdue University
     1393 Brown Building
     W. Lafayette
     IN 47907
     USA
;
_publ_contact_author_email walton@chem.purdue.edu
_publ_contact_author_fax '(765) 494 0239'
_publ_contact_author_phone '(765) 494 5464'
_publ_section_title
;
 Reactions of the Dirhenium(II) Complexes Re2X4(\m-dppm)2 (X = Cl, Br;
 dppm = Ph2PCH2PPh2) with Isocyanides. 18.1 The Isolation and
 Characterization of Isomers of the [Re2Cl2(\m-dppm)2(CO)(CNXyl)3]2+
 Cation and Its Monocationic and Neutral Congeners
;
_journal_name_full 'Inorganic Chemistry'
_journal_page_first 1918
_journal_page_last 1928
_journal_paper_doi 10.1021/ic981192q
_journal_volume 38
_journal_year 1999
_chemical_formula_sum 'C89.75 Cl5.25 F5.25 N3 O6.25 P4 Re2 S1.75'
_chemical_formula_weight 2143.91
_chemical_name_systematic ' ?'
_space_group_IT_number 14
_symmetry_cell_setting monoclinic
_symmetry_space_group_name_Hall '-P 2ybc'
_symmetry_space_group_name_H-M 'P 1 21/c 1'
_atom_type_scat_source 'International Tables Vol C Tables 4.2.6.8 and 6.1.1.4'
_cell_angle_alpha 90.00
_cell_angle_beta 109.65(3)
_cell_angle_gamma 90.00
_cell_formula_units_Z 4
_cell_length_a 22.642(5)
_cell_length_b 13.960(5)
_cell_length_c 32.725(15)
_cell_measurement_reflns_used 25
_cell_measurement_temperature 295
_cell_measurement_theta_max 25
_cell_measurement_theta_min 18
_cell_volume 9741(6)
_computing_cell_refinement CAD4_(Enraf-Nonius,_1977)
_computing_data_collection CAD4_(Enraf-Nonius,_1977)
_computing_data_reduction PROCESS_MolEN_(Fair,_1990)
_computing_molecular_graphics ORTEP_(Johnson,_1976)
_computing_publication_material CIF_VAX_MolEN_(Fair,_1990)
_computing_structure_refinement SHELX93_(Sheldrick,_1993)
_computing_structure_solution Patterson_and_Fourier
_diffrn_ambient_temperature 295
_diffrn_measurement_device Enraf_Nonius_CAD4
_diffrn_measurement_method \w
_diffrn_radiation_type Mo-K\a
_diffrn_radiation_wavelength 0.71073
_diffrn_reflns_av_R_equivalents 0.043
_diffrn_reflns_limit_h_max 28
_diffrn_reflns_limit_h_min -26
_diffrn_reflns_limit_k_max 17
_diffrn_reflns_limit_k_min 0
_diffrn_reflns_limit_l_max 0
_diffrn_reflns_limit_l_min -40
_diffrn_reflns_number 20110
_diffrn_reflns_theta_max 0.00
_diffrn_reflns_theta_min 0.00
_diffrn_standards_interval_time 0
_diffrn_standards_number 3
_exptl_absorpt_coefficient_mu 2.827
_exptl_absorpt_correction_T_max 0.4346
_exptl_absorpt_correction_T_min 0.2866
_exptl_absorpt_correction_type refined_empirical_(Walker_&_Stuart,_1983)
_exptl_crystal_colour red
_exptl_crystal_density_diffrn 1.46
_exptl_crystal_description plate
_exptl_crystal_F_000 4264
_exptl_crystal_size_max 0.50
_exptl_crystal_size_mid 0.40
_exptl_crystal_size_min 0.28
_refine_diff_density_max 2.00
_refine_diff_density_min -1.21
_refine_ls_extinction_method none
_refine_ls_goodness_of_fit_all 1.143
_refine_ls_goodness_of_fit_obs 1.107
_refine_ls_hydrogen_treatment 'not refined, U=1.3 * Ueq of bonding atom'
_refine_ls_matrix_type full
_refine_ls_number_parameters 1076
_refine_ls_number_reflns 19743
_refine_ls_number_restraints 0
_refine_ls_R_factor_all 0.072
_refine_ls_R_factor_obs 0.045
_refine_ls_shift/esd_max 0.003
_refine_ls_structure_factor_coef Fsqd
_refine_ls_weighting_details 'w=1/[\s^2^(Fo^2^)+(0.0672P)^2^+53.0883P] where P=(Fo^2^+2Fc^2^)/'
_refine_ls_weighting_scheme calc
_refine_ls_wR_factor_all 0.151
_refine_ls_wR_factor_obs 0.128
_reflns_number_observed 15417
_reflns_number_total 19747
_reflns_observed_criterion >2.0\s(I)
_cod_data_source_file ic981192q_4.cif
_cod_data_source_block Compound6a
_cod_depositor_comments
;
The following automatic conversions were performed:

'_refine_ls_weighting_scheme' value 'calc
w=1/[\s^2^(Fo^2^)+(0.0672P)^2^+53.0883P] where P=(Fo^2^+2Fc^2^)/' was
changed to 'calc'. New tag '_refine_ls_weighting_details' was
created. The value of the new tag was set to
'w=1/[\s^2^(Fo^2^)+(0.0672P)^2^+53.0883P] where P=(Fo^2^+2Fc^2^)/'.

Automatic conversion script
Id: cif_fix_values 3143 2015-03-26 13:38:13Z robertas 
;
_cod_original_cell_volume 9741(11)
_cod_database_code 4321919

loop_
_symmetry_equiv_pos_as_xyz
'x, y, z'
'-x, y+1/2, -z+1/2'
'-x, -y, -z'
'x, -y+1/2, z+1/2'

loop_
_atom_site_aniso_label
_atom_site_aniso_U_11
_atom_site_aniso_U_22
_atom_site_aniso_U_33
_atom_site_aniso_U_12
_atom_site_aniso_U_13
_atom_site_aniso_U_23
Re(1) 0.02346(13) 0.02311(13) 0.02518(15) 0.00393(10) 0.00901(10) 0.00419(10)
Re(2) 0.02564(14) 0.02433(14) 0.02388(14) 0.00468(10) 0.00967(11) 0.00476(10)
Cl(1) 0.0369(9) 0.0328(9) 0.0327(9) 0.0097(7) 0.0101(7) 0.0104(7)
Cl(2) 0.0369(9) 0.0319(9) 0.0365(10) 0.0100(7) 0.0156(8) 0.0010(7)
Cl(11) 0.127(3) 0.096(3) 0.089(3) -0.037(2) 0.023(2) -0.018(2)
Cl(12) 0.197(5) 0.116(4) 0.109(3) -0.056(4) 0.016(3) -0.036(3)
Cl(20) 0.0470(14) 0.118(3) 0.080(2) 0.007(2) 0.0174(14) -0.031(2)
Cl(21) 0.120(6) 0.135(7) 0.102(6) -0.008(5) 0.049(5) -0.048(5)
Cl(22) 0.139(7) 0.142(8) 0.061(4) -0.022(6) 0.005(4) -0.022(4)
S(100) 0.0521(12) 0.0387(11) 0.0326(10) 0.0045(9) 0.0127(9) -0.0008(8)
S(200) 0.0470(14) 0.118(3) 0.080(2) 0.007(2) 0.0174(14) -0.031(2)
P(1) 0.0249(8) 0.0277(9) 0.0377(11) 0.0048(7) 0.0088(8) 0.0048(8)
P(2) 0.0288(9) 0.0270(9) 0.0358(10) 0.0034(7) 0.0147(8) 0.0072(8)
P(3) 0.0263(8) 0.0243(8) 0.0274(9) 0.0029(7) 0.0106(7) 0.0030(7)
P(4) 0.0271(8) 0.0286(9) 0.0228(9) 0.0043(7) 0.0078(7) 0.0014(7)
F(101) 0.094(5) 0.055(4) 0.073(4) 0.030(3) 0.023(4) 0.005(3)
F(102) 0.107(5) 0.061(4) 0.060(4) 0.000(3) 0.028(4) 0.021(3)
F(103) 0.106(5) 0.052(3) 0.061(4) -0.013(3) 0.012(4) -0.011(3)
F(201) 0.205(18) 0.45(4) 0.104(11) -0.12(2) 0.080(12) -0.152(18)
F(202) 0.140(14) 0.31(3) 0.167(16) 0.006(15) 0.066(12) 0.027(16)
F(203) 0.23(2) 0.19(2) 0.25(2) 0.002(17) 0.093(18) -0.020(18)
O(40) 0.094(5) 0.052(4) 0.038(3) 0.039(4) 0.034(3) 0.015(3)
O(101) 0.057(4) 0.050(4) 0.052(4) 0.009(3) 0.022(3) 0.003(3)
O(102) 0.071(4) 0.060(4) 0.043(4) -0.003(3) 0.005(3) -0.015(3)
O(103) 0.058(4) 0.051(4) 0.051(4) 0.012(3) 0.021(3) 0.012(3)
O(201) 0.106(11) 0.110(11) 0.24(2) 0.059(9) 0.096(12) 0.004(12)
O(202) 0.039(6) 0.073(9) 0.46(3) -0.005(6) 0.086(12) -0.083(14)
O(203) 0.125(13) 0.155(15) 0.122(13) -0.067(11) -0.013(10) -0.040(11)
N(10) 0.037(3) 0.033(3) 0.029(3) 0.004(3) 0.012(3) -0.001(3)
N(20) 0.035(3) 0.035(3) 0.025(3) 0.005(3) 0.011(3) 0.007(3)
N(30) 0.029(3) 0.032(3) 0.048(4) 0.001(3) 0.016(3) -0.001(3)
C(1) 0.030(4) 0.034(4) 0.044(4) 0.004(3) 0.017(3) 0.010(3)
C(2) 0.034(4) 0.026(3) 0.025(4) 0.005(3) 0.005(3) 0.003(3)
C(10) 0.022(3) 0.025(3) 0.026(4) 0.007(3) 0.000(3) 0.000(3)
C(11) 0.039(4) 0.038(4) 0.031(4) 0.004(3) 0.016(3) -0.003(3)
C(12) 0.039(4) 0.041(4) 0.035(4) -0.004(3) 0.018(3) -0.009(3)
C(13) 0.061(5) 0.053(5) 0.040(5) 0.012(4) 0.025(4) -0.004(4)
C(14) 0.085(8) 0.086(8) 0.039(5) 0.018(6) 0.034(5) 0.000(5)
C(15) 0.077(7) 0.066(6) 0.028(4) 0.013(5) 0.016(4) 0.000(4)
C(16) 0.042(4) 0.047(5) 0.036(4) 0.007(4) 0.008(4) -0.001(4)
C(17) 0.052(5) 0.045(5) 0.037(4) 0.009(4) 0.021(4) -0.004(4)
C(18) 0.073(7) 0.066(6) 0.034(5) 0.021(5) 0.012(5) 0.003(4)
C(20) 0.028(3) 0.027(3) 0.038(4) 0.010(3) 0.013(3) 0.002(3)
C(21) 0.035(4) 0.052(5) 0.023(4) -0.006(3) 0.004(3) 0.010(3)
C(22) 0.057(5) 0.061(6) 0.018(4) 0.006(4) 0.006(4) 0.002(4)
C(23) 0.090(8) 0.084(8) 0.033(5) -0.012(7) 0.023(5) -0.007(5)
C(24) 0.088(8) 0.096(9) 0.028(5) -0.017(7) 0.005(5) 0.019(6)
C(25) 0.067(6) 0.064(7) 0.050(6) -0.001(5) 0.009(5) 0.022(5)
C(26) 0.045(5) 0.043(5) 0.039(5) 0.002(4) 0.006(4) 0.011(4)
C(27) 0.081(7) 0.092(8) 0.036(5) 0.012(6) 0.015(5) -0.017(5)
C(28) 0.082(7) 0.057(6) 0.063(7) 0.021(6) 0.025(6) 0.016(5)
C(30) 0.027(3) 0.026(3) 0.035(4) 0.002(3) 0.015(3) 0.001(3)
C(31) 0.033(4) 0.030(4) 0.060(5) 0.000(3) 0.021(4) -0.015(4)
C(32) 0.057(6) 0.044(5) 0.069(7) 0.008(4) 0.032(5) -0.008(5)
C(33) 0.106(9) 0.056(7) 0.094(9) 0.019(7) 0.063(8) -0.014(6)
C(34) 0.081(8) 0.041(5) 0.107(10) 0.019(5) 0.047(7) -0.014(6)
C(35) 0.054(6) 0.039(5) 0.095(9) 0.015(4) 0.035(6) 0.005(5)
C(36) 0.034(4) 0.030(4) 0.070(6) -0.001(3) 0.021(4) -0.002(4)
C(37) 0.115(10) 0.057(6) 0.049(6) 0.031(6) 0.021(6) -0.006(5)
C(38) 0.056(5) 0.038(5) 0.064(6) 0.009(4) 0.015(5) 0.008(4)
C(40) 0.038(4) 0.037(4) 0.037(4) 0.017(3) 0.017(3) 0.010(3)
C(100) 0.080(7) 0.039(5) 0.037(5) 0.009(5) 0.016(5) -0.001(4)
C(111) 0.025(3) 0.029(4) 0.055(5) 0.003(3) 0.010(3) 0.002(3)
C(112) 0.029(4) 0.039(4) 0.071(6) 0.001(3) 0.017(4) -0.007(4)
C(113) 0.037(5) 0.047(5) 0.099(8) 0.004(4) 0.034(5) -0.009(5)
C(114) 0.044(5) 0.042(5) 0.126(11) 0.014(4) 0.042(6) 0.018(6)
C(115) 0.034(5) 0.050(6) 0.128(11) 0.017(4) 0.030(6) 0.043(6)
C(116) 0.034(4) 0.042(5) 0.071(6) 0.004(4) 0.015(4) 0.009(4)
C(121) 0.042(4) 0.029(4) 0.045(5) 0.004(3) 0.003(4) 0.000(3)
C(122) 0.068(7) 0.065(7) 0.065(7) -0.030(6) 0.006(5) 0.009(5)
C(123) 0.117(11) 0.075(8) 0.065(8) -0.057(8) -0.019(8) 0.014(7)
C(124) 0.106(11) 0.073(8) 0.067(9) -0.007(8) -0.029(8) -0.017(7)
C(125) 0.081(9) 0.137(13) 0.052(7) 0.028(9) -0.012(6) -0.032(8)
C(126) 0.048(5) 0.086(8) 0.040(5) 0.010(5) 0.001(4) -0.008(5)
C(211) 0.033(4) 0.021(3) 0.035(4) 0.007(3) 0.006(3) 0.000(3)
C(212) 0.052(5) 0.035(4) 0.035(4) -0.006(4) 0.013(4) 0.006(3)
C(213) 0.077(7) 0.045(5) 0.043(5) -0.003(5) 0.026(5) -0.007(4)
C(214) 0.065(6) 0.046(5) 0.058(6) -0.004(5) 0.002(5) -0.013(5)
C(215) 0.048(5) 0.052(6) 0.081(8) -0.010(4) 0.017(5) -0.013(5)
C(216) 0.042(5) 0.045(5) 0.076(7) -0.006(4) 0.029(5) -0.009(5)
C(221) 0.039(4) 0.040(4) 0.037(4) -0.001(3) 0.018(3) 0.010(3)
C(222) 0.105(9) 0.049(6) 0.072(7) 0.028(6) 0.056(7) 0.024(5)
C(223) 0.129(11) 0.059(7) 0.096(10) 0.037(7) 0.067(9) 0.041(7)
C(224) 0.078(7) 0.075(7) 0.052(6) -0.002(6) 0.028(5) 0.032(6)
C(225) 0.064(6) 0.066(6) 0.040(5) 0.000(5) 0.029(4) 0.015(4)
C(226) 0.048(5) 0.050(5) 0.048(5) 0.002(4) 0.016(4) 0.004(4)
C(311) 0.031(3) 0.026(3) 0.035(4) 0.000(3) 0.015(3) 0.005(3)
C(312) 0.041(4) 0.033(4) 0.042(5) 0.001(3) 0.018(4) 0.003(3)
C(313) 0.063(5) 0.041(5) 0.038(5) -0.002(4) 0.027(4) 0.001(4)
C(314) 0.055(5) 0.042(5) 0.077(7) 0.002(4) 0.044(5) 0.007(5)
C(315) 0.045(5) 0.049(5) 0.066(6) -0.002(4) 0.028(5) 0.005(5)
C(316) 0.034(4) 0.038(4) 0.046(5) -0.001(3) 0.017(4) 0.002(4)
C(321) 0.027(3) 0.022(3) 0.039(4) 0.000(3) 0.012(3) 0.004(3)
C(322) 0.046(4) 0.034(4) 0.036(4) 0.001(3) 0.012(4) 0.007(3)
C(323) 0.054(5) 0.028(4) 0.056(6) 0.010(4) 0.015(4) 0.011(4)
C(324) 0.062(6) 0.027(4) 0.078(7) 0.021(4) 0.032(5) 0.009(4)
C(325) 0.057(5) 0.033(4) 0.054(5) 0.009(4) 0.022(4) -0.011(4)
C(326) 0.040(4) 0.032(4) 0.041(4) 0.004(3) 0.013(3) 0.002(3)
C(411) 0.025(3) 0.039(4) 0.028(4) 0.001(3) 0.004(3) 0.002(3)
C(412) 0.049(5) 0.052(5) 0.037(5) 0.015(4) 0.011(4) 0.007(4)
C(413) 0.054(5) 0.059(6) 0.040(5) 0.020(4) 0.006(4) 0.013(4)
C(414) 0.055(5) 0.060(6) 0.030(4) 0.004(4) 0.002(4) 0.011(4)
C(415) 0.072(6) 0.065(6) 0.018(4) 0.000(5) 0.011(4) -0.008(4)
C(416) 0.052(5) 0.039(4) 0.032(4) 0.006(4) 0.012(4) 0.001(3)
C(421) 0.022(3) 0.037(4) 0.026(4) 0.005(3) 0.008(3) 0.005(3)
C(422) 0.030(4) 0.035(4) 0.033(4) 0.002(3) 0.008(3) -0.001(3)
C(423) 0.052(5) 0.041(5) 0.046(5) 0.003(4) 0.028(4) -0.004(4)
C(424) 0.040(4) 0.045(5) 0.054(5) 0.004(4) 0.024(4) 0.002(4)
C(425) 0.032(4) 0.062(6) 0.051(5) -0.002(4) 0.018(4) -0.007(4)
C(426) 0.039(4) 0.043(4) 0.038(4) -0.001(3) 0.011(3) -0.009(4)
C(811) 0.29(4) 0.33(4) 0.125(18) 0.17(3) 0.14(2) 0.14(2)
C(812) 0.130(16) 0.32(4) 0.055(9) 0.090(19) 0.019(10) 0.019(15)
C(901) 0.16(2) 0.14(2) 0.130(18) -0.055(17) -0.016(16) 0.009(15)
C(902) 0.26(4) 0.17(2) 0.094(15) 0.00(3) -0.019(19) 0.055(15)
C(903) 0.141(18) 0.15(2) 0.079(12) 0.009(16) 0.030(12) 0.018(13)
C(904) 0.105(13) 0.144(18) 0.058(9) 0.000(12) 0.009(8) 0.004(10)
C(905) 0.20(2) 0.124(16) 0.106(15) -0.043(17) 0.091(16) -0.024(13)
C(906) 0.21(3) 0.14(2) 0.139(19) -0.057(19) 0.072(18) -0.028(15)
C(907) 0.40(6) 0.21(4) 0.20(3) -0.10(4) 0.03(4) -0.01(3)

loop_
_atom_site_label
_atom_site_fract_x
_atom_site_fract_y
_atom_site_fract_z
_atom_site_U_iso_or_equiv
_atom_site_thermal_displace_type
_atom_site_calc_flag
Re(1) 0.240211(12) 0.11939(2) 0.232430(9) 0.02371(8) Uani ?
Re(2) 0.297396(12) -0.01257(2) 0.281291(9) 0.02428(8) Uani ?
Cl(1) 0.19269(8) 0.21309(13) 0.16674(6) 0.0345(5) Uani ?
Cl(2) 0.35303(8) -0.15652(13) 0.27704(6) 0.0343(5) Uani ?
Cl(11) 0.6833(2) 0.0022(3) 0.05535(13) 0.1074(17) Uani ?
Cl(12) 0.5794(3) -0.2331(4) -0.0151(2) 0.150(2) Uani ?
Cl(20) 0.07711(13) 0.0763(3) 0.36563(11) 0.0827(12) Uani ?
Cl(21) 0.2672(4) 0.2191(7) 0.5174(3) 0.116(4) Uani ?
Cl(22) 0.1545(5) 0.3734(7) 0.4630(2) 0.121(4) Uani ?
S(100) 0.47949(10) 0.13640(15) 0.89398(7) 0.0415(6) Uani ?
S(200) 0.07711(13) 0.0763(3) 0.36563(11) 0.0827(12) Uani ?
P(1) 0.13352(8) 0.04773(13) 0.21271(6) 0.0305(5) Uani ?
P(2) 0.20358(8) -0.11498(13) 0.26866(6) 0.0296(5) Uani ?
P(3) 0.33126(8) 0.22991(12) 0.24704(6) 0.0256(5) Uani ?
P(4) 0.39977(8) 0.07092(13) 0.30516(6) 0.0263(5) Uani ?
F(101) 0.5405(3) -0.0253(4) 0.8990(2) 0.075(3) Uani ?
F(102) 0.4734(3) -0.0264(4) 0.9315(2) 0.076(3) Uani ?
F(103) 0.4430(3) -0.0350(4) 0.8626(2) 0.077(2) Uani ?
F(201) 0.0653(9) 0.075(2) 0.4422(5) 0.246(13) Uani ?
F(202) -0.0128(8) 0.0187(17) 0.3932(6) 0.202(11) Uani ?
F(203) 0.0646(11) -0.0689(16) 0.4075(7) 0.222(13) Uani ?
O(40) 0.2518(3) 0.1299(5) 0.3340(2) 0.058(2) Uani ?
O(101) 0.4146(3) 0.1553(5) 0.8887(2) 0.052(2) Uani ?
O(102) 0.5246(3) 0.1640(5) 0.9345(2) 0.062(2) Uani ?
O(103) 0.4966(3) 0.1594(5) 0.8563(2) 0.053(2) Uani ?
O(201) 0.0491(7) 0.1686(11) 0.3579(6) 0.142(8) Uani ?
O(202) 0.1399(5) 0.0699(9) 0.3711(8) 0.189(12) Uani ?
O(203) 0.0470(8) 0.0141(13) 0.3322(5) 0.148(8) Uani ?
N(10) 0.2831(3) -0.0079(4) 0.1664(2) 0.0328(18) Uani ?
N(20) 0.3333(3) -0.0782(4) 0.3801(2) 0.0314(18) Uani ?
N(30) 0.1830(3) 0.2954(4) 0.2702(2) 0.036(2) Uani ?
C(1) 0.1355(3) -0.0347(5) 0.2574(3) 0.035(2) Uani ?
C(2) 0.3848(3) 0.2007(5) 0.3018(2) 0.030(2) Uani ?
C(10) 0.2702(3) 0.0304(5) 0.1938(2) 0.026(2) Uani ?
C(11) 0.2953(4) -0.0416(6) 0.1289(2) 0.035(2) Uani ?
C(12) 0.3337(4) -0.1237(6) 0.1324(3) 0.037(2) Uani ?
C(13) 0.3474(4) -0.1493(7) 0.0959(3) 0.049(3) Uani ?
C(14) 0.3238(5) -0.0999(8) 0.0572(3) 0.067(4) Uani ?
C(15) 0.2845(5) -0.0219(8) 0.0545(3) 0.057(3) Uani ?
C(16) 0.2691(4) 0.0090(6) 0.0897(3) 0.043(2) Uani ?
C(17) 0.3606(4) -0.1804(6) 0.1727(3) 0.043(3) Uani ?
C(18) 0.2269(5) 0.0949(8) 0.0840(3) 0.059(3) Uani ?
C(20) 0.3207(3) -0.0563(5) 0.3445(2) 0.031(2) Uani ?
C(21) 0.3463(4) -0.1114(6) 0.4228(2) 0.038(2) Uani ?
C(22) 0.3276(4) -0.0533(7) 0.4504(2) 0.047(3) Uani ?
C(23) 0.3405(6) -0.0892(9) 0.4923(3) 0.068(4) Uani ?
C(24) 0.3714(6) -0.1751(10) 0.5047(3) 0.074(4) Uani ?
C(25) 0.3905(5) -0.2295(8) 0.4765(3) 0.063(4) Uani ?
C(26) 0.3778(4) -0.1978(6) 0.4336(3) 0.044(3) Uani ?
C(27) 0.2956(5) 0.0398(9) 0.4358(3) 0.071(4) Uani ?
C(28) 0.3974(5) -0.2567(8) 0.4026(4) 0.067(4) Uani ?
C(30) 0.2032(3) 0.2314(5) 0.2580(2) 0.028(2) Uani ?
C(31) 0.1523(4) 0.3732(5) 0.2819(3) 0.040(3) Uani ?
C(32) 0.1603(5) 0.3846(7) 0.3256(3) 0.054(4) Uani ?
C(33) 0.1267(6) 0.4614(8) 0.3345(4) 0.078(5) Uani ?
C(34) 0.0889(6) 0.5194(7) 0.3040(4) 0.072(5) Uani ?
C(35) 0.0825(5) 0.5055(7) 0.2618(4) 0.060(4) Uani ?
C(36) 0.1152(4) 0.4317(6) 0.2491(3) 0.044(3) Uani ?
C(37) 0.2025(6) 0.3223(8) 0.3603(3) 0.075(4) Uani ?
C(38) 0.1105(5) 0.4186(7) 0.2027(3) 0.054(3) Uani ?
C(40) 0.2638(4) 0.0845(6) 0.3075(3) 0.036(2) Uani ?
C(100) 0.4843(5) 0.0073(6) 0.8966(3) 0.053(3) Uani ?
C(111) 0.0718(3) 0.1333(5) 0.2112(3) 0.037(2) Uani ?
C(112) 0.0617(4) 0.1647(6) 0.2481(3) 0.046(3) Uani ?
C(113) 0.0166(4) 0.2339(7) 0.2455(4) 0.058(4) Uani ?
C(114) -0.0178(5) 0.2726(7) 0.2069(4) 0.067(4) Uani ?
C(115) -0.0090(4) 0.2411(7) 0.1695(4) 0.070(4) Uani ?
C(116) 0.0356(4) 0.1716(6) 0.1711(3) 0.050(3) Uani ?
C(121) 0.0981(4) -0.0220(6) 0.1634(3) 0.042(3) Uani ?
C(122) 0.0430(5) -0.0729(8) 0.1589(4) 0.070(4) Uani ?
C(123) 0.0154(7) -0.1273(9) 0.1214(4) 0.098(5) Uani ?
C(124) 0.0404(7) -0.1297(10) 0.0895(5) 0.097(5) Uani ?
C(125) 0.0935(6) -0.0788(12) 0.0934(4) 0.099(5) Uani ?
C(126) 0.1232(5) -0.0222(8) 0.1308(3) 0.061(3) Uani ?
C(200) 0.0609 0.0350 0.4148 0.29(3) Uiso ?
C(211) 0.1823(3) -0.2004(5) 0.2247(2) 0.031(2) Uani ?
C(212) 0.2140(4) -0.2045(6) 0.1956(3) 0.041(3) Uani ?
C(213) 0.1933(5) -0.2684(7) 0.1604(3) 0.054(3) Uani ?
C(214) 0.1414(5) -0.3253(7) 0.1545(3) 0.061(3) Uani ?
C(215) 0.1107(5) -0.3208(7) 0.1843(4) 0.062(4) Uani ?
C(216) 0.1308(4) -0.2607(6) 0.2188(3) 0.052(3) Uani ?
C(221) 0.2022(4) -0.1832(6) 0.3159(3) 0.037(2) Uani ?
C(222) 0.2247(6) -0.2767(7) 0.3212(4) 0.069(4) Uani ?
C(223) 0.2304(7) -0.3266(9) 0.3597(4) 0.087(6) Uani ?
C(224) 0.2104(5) -0.2848(8) 0.3903(3) 0.067(4) Uani ?
C(225) 0.1880(5) -0.1941(7) 0.3847(3) 0.054(3) Uani ?
C(226) 0.1843(4) -0.1426(7) 0.3480(3) 0.049(3) Uani ?
C(311) 0.3794(3) 0.2313(5) 0.2128(2) 0.030(2) Uani ?
C(312) 0.3560(4) 0.1995(5) 0.1701(3) 0.038(3) Uani ?
C(313) 0.3935(4) 0.2021(6) 0.1435(3) 0.045(3) Uani ?
C(314) 0.4540(4) 0.2365(6) 0.1603(3) 0.052(3) Uani ?
C(315) 0.4772(4) 0.2707(7) 0.2021(3) 0.051(3) Uani ?
C(316) 0.4400(4) 0.2703(6) 0.2281(3) 0.038(3) Uani ?
C(321) 0.3131(3) 0.3565(5) 0.2496(2) 0.029(2) Uani ?
C(322) 0.2923(4) 0.4070(6) 0.2110(3) 0.039(2) Uani ?
C(323) 0.2757(4) 0.5024(6) 0.2104(3) 0.047(3) Uani ?
C(324) 0.2800(4) 0.5481(6) 0.2478(3) 0.054(3) Uani ?
C(325) 0.3011(4) 0.5001(6) 0.2871(3) 0.047(3) Uani ?
C(326) 0.3179(4) 0.4027(5) 0.2886(3) 0.038(2) Uani ?
C(411) 0.4449(3) 0.0474(6) 0.3618(2) 0.032(2) Uani ?
C(412) 0.4809(4) -0.0350(7) 0.3716(3) 0.047(3) Uani ?
C(413) 0.5137(4) -0.0585(7) 0.4137(3) 0.053(3) Uani ?
C(414) 0.5113(4) 0.0011(7) 0.4466(3) 0.051(3) Uani ?
C(415) 0.4762(5) 0.0841(7) 0.4378(3) 0.053(3) Uani ?
C(416) 0.4421(4) 0.1070(6) 0.3952(3) 0.042(3) Uani ?
C(421) 0.4577(3) 0.0529(5) 0.2786(2) 0.028(2) Uani ?
C(422) 0.4421(3) 0.0101(5) 0.2383(2) 0.033(2) Uani ?
C(423) 0.4861(4) -0.0002(6) 0.2176(3) 0.043(3) Uani ?
C(424) 0.5473(4) 0.0325(6) 0.2385(3) 0.044(3) Uani ?
C(425) 0.5630(4) 0.0752(7) 0.2788(3) 0.047(3) Uani ?
C(426) 0.5191(4) 0.0864(6) 0.2989(3) 0.040(2) Uani ?
C(811) 0.6527(14) -0.128(2) 0.0370(7) 0.230(18) Uani ?
C(812) 0.6069(9) -0.095(2) 0.0104(5) 0.172(12) Uani ?
C(821) 0.2007(17) 0.187(3) 0.4950(12) 0.127(12) Uiso ?
C(822) 0.1497 0.2466 0.4681 0.25(3) Uiso ?
C(901) 0.2178(13) 0.464(2) 0.0847(8) 0.157(11) Uani ?
C(902) 0.2725(19) 0.418(2) 0.0985(7) 0.194(15) Uani ?
C(903) 0.3308(11) 0.4681(19) 0.1093(6) 0.126(9) Uani ?
C(904) 0.3258(9) 0.5644(17) 0.1032(5) 0.107(8) Uani ?
C(905) 0.2741(13) 0.6079(16) 0.0856(7) 0.132(11) Uani ?
C(906) 0.2193(13) 0.5637(18) 0.0754(7) 0.160(13) Uani ?
C(907) 0.1512(19) 0.432(2) 0.0802(10) 0.29(3) Uani ?
H(13) 0.3734(4) -0.2016(7) 0.0974(3) 0.0640 Uiso ?
H(14) 0.3341(5) -0.1187(8) 0.0332(3) 0.0870 Uiso ?
H(15) 0.2681(5) 0.0104(8) 0.0282(3) 0.0740 Uiso ?
H(23) 0.3281(6) -0.0544(9) 0.5122(3) 0.0890 Uiso ?
H(24) 0.3794(6) -0.1967(10) 0.5329(3) 0.0970 Uiso ?
H(25) 0.4117(5) -0.2869(8) 0.4857(3) 0.0820 Uiso ?
H(33) 0.1307(6) 0.4730(8) 0.3633(4) 0.1010 Uiso ?
H(34) 0.0673(6) 0.5688(7) 0.3119(4) 0.0940 Uiso ?
H(35) 0.0560(5) 0.5454(7) 0.2407(4) 0.0790 Uiso ?
H(112) 0.0852(4) 0.1394(6) 0.2749(3) 0.0600 Uiso ?
H(113) 0.0100(4) 0.2540(7) 0.2707(4) 0.0760 Uiso ?
H(114) -0.0472(5) 0.3201(7) 0.2056(4) 0.0880 Uiso ?
H(115) -0.0332(4) 0.2666(7) 0.1429(4) 0.0910 Uiso ?
H(116) 0.0414(4) 0.1507(6) 0.1457(3) 0.0650 Uiso ?
H(122) 0.0249(5) -0.0705(8) 0.1806(4) 0.0910 Uiso ?
H(123) -0.0207(7) -0.1624(9) 0.1185(4) 0.1280 Uiso ?
H(124) 0.0214(7) -0.1661(10) 0.0647(5) 0.1260 Uiso ?
H(125) 0.1105(6) -0.0812(12) 0.0712(4) 0.1280 Uiso ?
H(126) 0.1587(5) 0.0138(8) 0.1330(3) 0.0800 Uiso ?
H(17A) 0.352(2) -0.148(2) 0.1962(5) 0.0560 Uiso ?
H(17B) 0.4051(6) -0.187(4) 0.1792(10) 0.0560 Uiso ?
H(17C) 0.3417(19) -0.2428(15) 0.1688(7) 0.0560 Uiso ?
H(18A) 0.225(3) 0.114(3) 0.1117(4) 0.0770 Uiso ?
H(18B) 0.1856(9) 0.0789(16) 0.0649(17) 0.0770 Uiso ?
H(18C) 0.2433(17) 0.1467(16) 0.072(2) 0.0770 Uiso ?
H(212) 0.2487(4) -0.1656(6) 0.1992(3) 0.0530 Uiso ?
H(213) 0.2150(5) -0.2722(7) 0.1409(3) 0.0700 Uiso ?
H(214) 0.1273(5) -0.3661(7) 0.1307(3) 0.0800 Uiso ?
H(215) 0.0759(5) -0.3594(7) 0.1808(4) 0.0800 Uiso ?
H(216) 0.1100(4) -0.2595(6) 0.2389(3) 0.0680 Uiso ?
H(222) 0.2359(6) -0.3061(7) 0.2993(4) 0.0890 Uiso ?
H(223) 0.2477(7) -0.3877(9) 0.3643(4) 0.1130 Uiso ?
H(224) 0.2122(5) -0.3187(8) 0.4151(3) 0.0870 Uiso ?
H(225) 0.1750(5) -0.1661(7) 0.4060(3) 0.0700 Uiso ?
H(226) 0.1696(4) -0.0799(7) 0.3450(3) 0.0630 Uiso ?
H(27A) 0.292(3) 0.074(3) 0.4604(5) 0.0920 Uiso ?
H(27B) 0.2546(14) 0.0284(9) 0.4152(18) 0.0920 Uiso ?
H(27C) 0.3197(18) 0.077(2) 0.423(2) 0.0920 Uiso ?
H(28A) 0.3634(13) -0.298(4) 0.3866(17) 0.0870 Uiso ?
H(28B) 0.433(2) -0.295(4) 0.4184(4) 0.0870 Uiso ?
H(28C) 0.409(3) -0.2155(8) 0.3829(15) 0.0870 Uiso ?
H(312) 0.3152(4) 0.1762(5) 0.1591(3) 0.0490 Uiso ?
H(313) 0.3777(4) 0.1809(6) 0.1150(3) 0.0580 Uiso ?
H(314) 0.4794(4) 0.2365(6) 0.1431(3) 0.0680 Uiso ?
H(315) 0.5180(4) 0.2941(7) 0.2129(3) 0.0660 Uiso ?
H(316) 0.4553(4) 0.2959(6) 0.2559(3) 0.0500 Uiso ?
H(322) 0.2894(4) 0.3765(6) 0.1851(3) 0.0500 Uiso ?
H(323) 0.2615(4) 0.5353(6) 0.1842(3) 0.0610 Uiso ?
H(324) 0.2686(4) 0.6123(6) 0.2471(3) 0.0690 Uiso ?
H(325) 0.3042(4) 0.5323(6) 0.3127(3) 0.0610 Uiso ?
H(326) 0.3319(4) 0.3698(5) 0.3148(3) 0.0490 Uiso ?
H(37A) 0.204(3) 0.346(3) 0.3882(3) 0.0980 Uiso ?
H(37B) 0.2438(11) 0.323(5) 0.3582(16) 0.0980 Uiso ?
H(37C) 0.186(2) 0.2580(15) 0.3567(16) 0.0980 Uiso ?
H(38A) 0.1456(16) 0.449(4) 0.1979(6) 0.0700 Uiso ?
H(38B) 0.0722(15) 0.447(4) 0.1842(3) 0.0700 Uiso ?
H(38C) 0.111(3) 0.3515(7) 0.1964(6) 0.0700 Uiso ?
H(412) 0.4828(4) -0.0748(7) 0.3493(3) 0.0610 Uiso ?
H(413) 0.5374(4) -0.1144(7) 0.4200(3) 0.0690 Uiso ?
H(414) 0.5337(4) -0.0149(7) 0.4753(3) 0.0660 Uiso ?
H(415) 0.4755(5) 0.1244(7) 0.4602(3) 0.0690 Uiso ?
H(416) 0.4174(4) 0.1619(6) 0.3889(3) 0.0540 Uiso ?
H(422) 0.4015(3) -0.0122(5) 0.2248(2) 0.0430 Uiso ?
H(423) 0.4751(4) -0.0283(6) 0.1903(3) 0.0570 Uiso ?
H(424) 0.5774(4) 0.0254(6) 0.2253(3) 0.0580 Uiso ?
H(425) 0.6038(4) 0.0967(7) 0.2925(3) 0.0620 Uiso ?
H(426) 0.5300(4) 0.1160(6) 0.3258(3) 0.0520 Uiso ?
H(81A) 0.6792(14) -0.164(2) 0.0246(7) 0.2990 Uiso ?
H(81B) 0.6437(14) -0.164(2) 0.0593(7) 0.2990 Uiso ?
H(81C) 0.6162(9) -0.052(2) -0.0099(5) 0.2240 Uiso ?
H(81D) 0.5779(9) -0.065(2) 0.0228(5) 0.2240 Uiso ?
H(82A) 0.2033(17) 0.133(3) 0.4769(12) 0.1650 Uiso ?
H(82B) 0.1865(17) 0.161(3) 0.5176(12) 0.1650 Uiso ?
H(82C) 0.1144 0.2350 0.4780 0.3180 Uiso calc
H(82D) 0.1380 0.2208 0.4390 0.3180 Uiso calc
H(902) 0.2729(19) 0.352(2) 0.1012(7) 0.2530 Uiso ?
H(903) 0.3694(11) 0.4372(19) 0.1196(6) 0.1650 Uiso ?
H(904) 0.3623(9) 0.6007(17) 0.1125(5) 0.1390 Uiso ?
H(905) 0.2749(13) 0.6729(16) 0.0796(7) 0.1720 Uiso ?
H(906) 0.1823(13) 0.5973(18) 0.0624(7) 0.2080 Uiso ?
H(90A) 0.1224(19) 0.483(2) 0.0681(10) 0.3740 Uiso ?
H(90B) 0.1495(19) 0.415(2) 0.1082(10) 0.3740 Uiso ?
H(90C) 0.1400(19) 0.377(2) 0.0614(10) 0.3740 Uiso ?

loop_
_geom_angle_atom_site_label_1
_geom_angle_atom_site_label_2
_geom_angle_atom_site_label_3
_geom_angle
_geom_angle_publ_flag
C(10) Re(1) C(30) 165.7(3) ?
C(10) Re(1) C(40) 120.5(3) ?
C(30) Re(1) C(40) 73.7(3) ?
C(10) Re(1) Cl(1) 85.4(2) ?
C(30) Re(1) Cl(1) 80.4(2) ?
C(40) Re(1) Cl(1) 154.0(2) ?
C(10) Re(1) P(3) 94.0(2) ?
C(30) Re(1) P(3) 82.9(2) ?
C(40) Re(1) P(3) 92.6(2) ?
Cl(1) Re(1) P(3) 85.88(7) ?
C(10) Re(1) P(1) 95.2(2) ?
C(30) Re(1) P(1) 85.4(2) ?
C(40) Re(1) P(1) 92.7(2) ?
Cl(1) Re(1) P(1) 83.40(7) ?
P(3) Re(1) P(1) 165.26(6) ?
C(10) Re(1) Re(2) 74.9(2) ?
C(30) Re(1) Re(2) 119.3(2) ?
C(40) Re(1) Re(2) 45.6(2) ?
Cl(1) Re(1) Re(2) 160.27(5) ?
P(3) Re(1) Re(2) 96.70(5) ?
P(1) Re(1) Re(2) 96.80(5) ?
C(40) Re(2) C(20) 76.3(3) ?
C(40) Re(2) Cl(2) 157.5(2) ?
C(20) Re(2) Cl(2) 81.2(2) ?
C(40) Re(2) P(4) 89.8(3) ?
C(20) Re(2) P(4) 85.8(2) ?
Cl(2) Re(2) P(4) 87.62(6) ?
C(40) Re(2) P(2) 92.0(3) ?
C(20) Re(2) P(2) 84.9(2) ?
Cl(2) Re(2) P(2) 86.81(6) ?
P(4) Re(2) P(2) 169.78(6) ?
C(40) Re(2) Re(1) 64.0(2) ?
C(20) Re(2) Re(1) 140.2(2) ?
Cl(2) Re(2) Re(1) 138.57(5) ?
P(4) Re(2) Re(1) 94.79(5) ?
P(2) Re(2) Re(1) 95.05(5) ?
O(102) S(100) O(101) 116.3(4) ?
O(102) S(100) O(103) 114.8(4) ?
O(101) S(100) O(103) 114.2(4) ?
O(102) S(100) C(100) 102.3(4) ?
O(101) S(100) C(100) 103.3(5) ?
O(103) S(100) C(100) 103.4(4) ?
O(202) S(200) O(203) 106.0(11) ?
O(202) S(200) O(201) 117.6(9) ?
O(203) S(200) O(201) 110.9(11) ?
O(202) S(200) C(200) 111.3(11) ?
O(203) S(200) C(200) 107.6(8) ?
O(201) S(200) C(200) 103.2(7) ?
O(202) Cl(20) O(203) 106.0(11) ?
O(202) Cl(20) O(201) 117.6(9) ?
O(203) Cl(20) O(201) 110.9(11) ?
O(202) Cl(20) C(200) 111.3(11) ?
O(203) Cl(20) C(200) 107.6(8) ?
O(201) Cl(20) C(200) 103.2(7) ?
C(121) P(1) C(111) 102.7(4) ?
C(121) P(1) C(1) 104.7(4) ?
C(111) P(1) C(1) 104.1(4) ?
C(121) P(1) Re(1) 122.9(3) ?
C(111) P(1) Re(1) 114.3(2) ?
C(1) P(1) Re(1) 106.4(2) ?
C(211) P(2) C(221) 104.7(4) ?
C(211) P(2) C(1) 105.2(3) ?
C(221) P(2) C(1) 103.6(4) ?
C(211) P(2) Re(2) 119.9(3) ?
C(221) P(2) Re(2) 114.7(3) ?
C(1) P(2) Re(2) 107.2(2) ?
C(311) P(3) C(321) 102.1(3) ?
C(311) P(3) C(2) 105.7(3) ?
C(321) P(3) C(2) 104.8(3) ?
C(311) P(3) Re(1) 121.4(2) ?
C(321) P(3) Re(1) 115.1(2) ?
C(2) P(3) Re(1) 106.3(2) ?
C(421) P(4) C(411) 102.3(3) ?
C(421) P(4) C(2) 104.8(3) ?
C(411) P(4) C(2) 105.5(3) ?
C(421) P(4) Re(2) 122.3(2) ?
C(411) P(4) Re(2) 112.5(2) ?
C(2) P(4) Re(2) 108.1(2) ?
Cl(20) O(201) S(200) 0.0(4) ?
Cl(20) O(202) S(200) 0.0(4) ?
Cl(20) O(203) S(200) 0.0(4) ?
C(10) N(10) C(11) 171.1(7) ?
C(20) N(20) C(21) 175.7(8) ?
C(30) N(30) C(31) 174.2(8) ?
P(2) C(1) P(1) 109.4(4) ?
P(4) C(2) P(3) 108.9(4) ?
N(10) C(10) Re(1) 168.0(6) ?
C(16) C(11) C(12) 122.3(7) ?
C(16) C(11) N(10) 118.3(7) ?
C(12) C(11) N(10) 119.4(7) ?
C(13) C(12) C(11) 116.8(8) ?
C(13) C(12) C(17) 119.2(7) ?
C(11) C(12) C(17) 123.9(7) ?
C(12) C(13) C(14) 122.3(9) ?
C(13) C(14) C(15) 119.5(8) ?
C(16) C(15) C(14) 121.8(9) ?
C(15) C(16) C(11) 117.2(8) ?
C(15) C(16) C(18) 118.3(8) ?
C(11) C(16) C(18) 124.5(8) ?
N(20) C(20) Re(2) 178.0(6) ?
C(22) C(21) C(26) 126.0(7) ?
C(22) C(21) N(20) 116.6(7) ?
C(26) C(21) N(20) 117.3(7) ?
C(21) C(22) C(23) 115.0(9) ?
C(21) C(22) C(27) 121.7(7) ?
C(23) C(22) C(27) 123.3(9) ?
C(24) C(23) C(22) 121.4(10) ?
C(25) C(24) C(23) 121.8(9) ?
C(24) C(25) C(26) 119.5(10) ?
C(21) C(26) C(25) 116.3(9) ?
C(21) C(26) C(28) 123.7(8) ?
C(25) C(26) C(28) 120.0(9) ?
N(30) C(30) Re(1) 176.5(6) ?
C(36) C(31) C(32) 124.4(7) ?
C(36) C(31) N(30) 118.0(8) ?
C(32) C(31) N(30) 117.6(8) ?
C(31) C(32) C(33) 114.2(10) ?
C(31) C(32) C(37) 122.9(8) ?
C(33) C(32) C(37) 122.9(10) ?
C(34) C(33) C(32) 124.1(11) ?
C(33) C(34) C(35) 119.6(9) ?
C(34) C(35) C(36) 121.2(10) ?
C(31) C(36) C(35) 116.4(9) ?
C(31) C(36) C(38) 122.1(7) ?
C(35) C(36) C(38) 121.5(9) ?
O(40) C(40) Re(2) 161.0(6) ?
O(40) C(40) Re(1) 128.5(6) ?
Re(2) C(40) Re(1) 70.4(2) ?
F(103) C(100) F(101) 106.8(8) ?
F(103) C(100) F(102) 106.3(9) ?
F(101) C(100) F(102) 106.0(8) ?
F(103) C(100) S(100) 113.0(7) ?
F(101) C(100) S(100) 112.7(7) ?
F(102) C(100) S(100) 111.6(6) ?
C(112) C(111) C(116) 119.0(8) ?
C(112) C(111) P(1) 122.4(6) ?
C(116) C(111) P(1) 118.5(7) ?
C(111) C(112) C(113) 120.3(9) ?
C(114) C(113) C(112) 121.0(10) ?
C(113) C(114) C(115) 119.5(9) ?
C(114) C(115) C(116) 120.7(10) ?
C(115) C(116) C(111) 119.5(10) ?
C(126) C(121) C(122) 120.6(9) ?
C(126) C(121) P(1) 121.1(7) ?
C(122) C(121) P(1) 118.3(8) ?
C(123) C(122) C(121) 119.0(12) ?
C(124) C(123) C(122) 121.0(12) ?
C(123) C(124) C(125) 120.1(12) ?
C(124) C(125) C(126) 121.2(14) ?
C(121) C(126) C(125) 118.1(11) ?
C(212) C(211) C(216) 119.0(7) ?
C(212) C(211) P(2) 121.2(6) ?
C(216) C(211) P(2) 119.6(6) ?
C(211) C(212) C(213) 119.1(8) ?
C(214) C(213) C(212) 121.0(9) ?
C(215) C(214) C(213) 118.9(9) ?
C(216) C(215) C(214) 120.7(9) ?
C(215) C(216) C(211) 121.2(9) ?
C(226) C(221) C(222) 119.0(8) ?
C(226) C(221) P(2) 121.8(7) ?
C(222) C(221) P(2) 119.0(7) ?
C(221) C(222) C(223) 119.6(10) ?
C(224) C(223) C(222) 119.6(10) ?
C(225) C(224) C(223) 120.3(9) ?
C(224) C(225) C(226) 121.0(9) ?
C(221) C(226) C(225) 120.3(9) ?
C(312) C(311) C(316) 118.7(7) ?
C(312) C(311) P(3) 120.9(5) ?
C(316) C(311) P(3) 120.3(6) ?
C(311) C(312) C(313) 120.5(8) ?
C(314) C(313) C(312) 119.2(8) ?
C(315) C(314) C(313) 120.8(8) ?
C(314) C(315) C(316) 120.2(8) ?
C(315) C(316) C(311) 120.4(8) ?
C(322) C(321) C(326) 119.7(7) ?
C(322) C(321) P(3) 117.8(6) ?
C(326) C(321) P(3) 122.5(6) ?
C(323) C(322) C(321) 120.8(8) ?
C(324) C(323) C(322) 120.3(8) ?
C(323) C(324) C(325) 120.6(7) ?
C(324) C(325) C(326) 120.2(8) ?
C(321) C(326) C(325) 118.4(8) ?
C(412) C(411) C(416) 119.6(7) ?
C(412) C(411) P(4) 118.2(6) ?
C(416) C(411) P(4) 122.2(6) ?
C(413) C(412) C(411) 120.9(9) ?
C(412) C(413) C(414) 119.5(9) ?
C(413) C(414) C(415) 120.9(8) ?
C(414) C(415) C(416) 119.6(8) ?
C(415) C(416) C(411) 119.6(8) ?
C(422) C(421) C(426) 119.2(7) ?
C(422) C(421) P(4) 121.5(5) ?
C(426) C(421) P(4) 119.2(6) ?
C(421) C(422) C(423) 121.1(7) ?
C(422) C(423) C(424) 118.8(8) ?
C(425) C(424) C(423) 120.2(8) ?
C(426) C(425) C(424) 120.7(8) ?
C(425) C(426) C(421) 119.9(8) ?
C(902) C(901) C(906) 117(3) ?
C(902) C(901) C(907) 132(3) ?
C(906) C(901) C(907) 111(3) ?
C(901) C(902) C(903) 122(3) ?
C(904) C(903) C(902) 115(2) ?
C(905) C(904) C(903) 124(2) ?
C(904) C(905) C(906) 122(3) ?
C(905) C(906) C(901) 119(3) ?
F(201) C(200) F(203) 132.8(18) ?
F(201) C(200) F(202) 104.1(12) ?
F(203) C(200) F(202) 84.0(12) ?
F(201) C(200) Cl(20) 126.4(14) ?
F(203) C(200) Cl(20) 97.2(9) ?
F(202) C(200) Cl(20) 98.2(7) ?
F(201) C(200) S(200) 126.4(14) ?
F(203) C(200) S(200) 97.2(9) ?
F(202) C(200) S(200) 98.2(7) ?
Cl(20) C(200) S(200) 0.0(3) ?
C(812) C(811) Cl(11) 90(2) ?
C(811) C(812) Cl(12) 90(3) ?
C(822) C(821) Cl(21) 126(3) ?
C(821) C(822) Cl(22) 124.3(15) ?

loop_
_geom_bond_atom_site_label_1
_geom_bond_atom_site_label_2
_geom_bond_distance
_geom_bond_publ_flag
Re(1) C(10) 2.044(7) ?
Re(1) C(30) 2.078(7) ?
Re(1) C(40) 2.381(8) ?
Re(1) Cl(1) 2.436(2) ?
Re(1) P(3) 2.489(2) ?
Re(1) P(1) 2.491(2) ?
Re(1) Re(2) 2.4968(8) ?
Re(2) C(40) 1.894(7) ?
Re(2) C(20) 2.048(8) ?
Re(2) Cl(2) 2.401(2) ?
Re(2) P(4) 2.474(2) ?
Re(2) P(2) 2.477(2) ?
Cl(11) C(811) 1.96(3) ?
Cl(12) C(812) 2.11(3) ?
Cl(21) C(821) 1.50(4) ?
Cl(22) C(822) 1.786(10) ?
S(100) O(102) 1.427(7) ?
S(100) O(101) 1.445(7) ?
S(100) O(103) 1.449(6) ?
S(100) C(100) 1.806(9) ?
S(200) O(202) 1.375(10) ?
S(200) O(203) 1.384(14) ?
S(200) O(201) 1.421(13) ?
S(200) C(200) 1.859(4) ?
Cl(20) O(202) 1.375(10) ?
Cl(20) O(203) 1.384(14) ?
Cl(20) O(201) 1.421(13) ?
Cl(20) C(200) 1.859(4) ?
P(1) C(121) 1.825(9) ?
P(1) C(111) 1.826(7) ?
P(1) C(1) 1.851(8) ?
P(2) C(211) 1.805(7) ?
P(2) C(221) 1.825(8) ?
P(2) C(1) 1.840(7) ?
P(3) C(311) 1.809(7) ?
P(3) C(321) 1.823(7) ?
P(3) C(2) 1.840(7) ?
P(4) C(421) 1.816(7) ?
P(4) C(411) 1.820(7) ?
P(4) C(2) 1.840(7) ?
F(101) C(100) 1.329(12) ?
F(102) C(100) 1.333(11) ?
F(103) C(100) 1.326(11) ?
F(201) C(200) 1.033(15) ?
F(202) C(200) 1.59(2) ?
F(203) C(200) 1.48(2) ?
O(40) C(40) 1.178(9) ?
N(10) C(10) 1.164(9) ?
N(10) C(11) 1.423(9) ?
N(20) C(20) 1.145(9) ?
N(20) C(21) 1.406(9) ?
N(30) C(30) 1.136(9) ?
N(30) C(31) 1.410(9) ?
C(11) C(16) 1.410(11) ?
C(11) C(12) 1.420(11) ?
C(12) C(13) 1.376(11) ?
C(12) C(17) 1.483(11) ?
C(13) C(14) 1.381(13) ?
C(14) C(15) 1.390(14) ?
C(15) C(16) 1.378(12) ?
C(16) C(18) 1.506(12) ?
C(21) C(22) 1.383(12) ?
C(21) C(26) 1.385(12) ?
C(22) C(23) 1.394(13) ?
C(22) C(27) 1.486(14) ?
C(23) C(24) 1.38(2) ?
C(24) C(25) 1.37(2) ?
C(25) C(26) 1.407(12) ?
C(26) C(28) 1.484(13) ?
C(31) C(36) 1.386(12) ?
C(31) C(32) 1.390(13) ?
C(32) C(33) 1.401(13) ?
C(32) C(37) 1.492(14) ?
C(33) C(34) 1.35(2) ?
C(34) C(35) 1.36(2) ?
C(35) C(36) 1.410(12) ?
C(36) C(38) 1.495(13) ?
C(111) C(112) 1.375(12) ?
C(111) C(116) 1.399(12) ?
C(112) C(113) 1.387(11) ?
C(113) C(114) 1.36(2) ?
C(114) C(115) 1.38(2) ?
C(115) C(116) 1.389(12) ?
C(121) C(126) 1.368(13) ?
C(121) C(122) 1.400(13) ?
C(122) C(123) 1.40(2) ?
C(123) C(124) 1.34(2) ?
C(124) C(125) 1.36(2) ?
C(125) C(126) 1.42(2) ?
C(211) C(212) 1.371(11) ?
C(211) C(216) 1.397(11) ?
C(212) C(213) 1.407(12) ?
C(213) C(214) 1.377(14) ?
C(214) C(215) 1.377(15) ?
C(215) C(216) 1.357(14) ?
C(221) C(226) 1.368(12) ?
C(221) C(222) 1.390(12) ?
C(222) C(223) 1.409(14) ?
C(223) C(224) 1.36(2) ?
C(224) C(225) 1.353(15) ?
C(225) C(226) 1.381(12) ?
C(311) C(312) 1.389(11) ?
C(311) C(316) 1.403(10) ?
C(312) C(313) 1.406(11) ?
C(313) C(314) 1.378(13) ?
C(314) C(315) 1.377(14) ?
C(315) C(316) 1.382(11) ?
C(321) C(322) 1.383(10) ?
C(321) C(326) 1.402(11) ?
C(322) C(323) 1.381(11) ?
C(323) C(324) 1.354(13) ?
C(324) C(325) 1.387(13) ?
C(325) C(326) 1.408(10) ?
C(411) C(412) 1.383(11) ?
C(411) C(416) 1.392(11) ?
C(412) C(413) 1.366(11) ?
C(413) C(414) 1.377(13) ?
C(414) C(415) 1.380(13) ?
C(415) C(416) 1.385(11) ?
C(421) C(422) 1.382(10) ?
C(421) C(426) 1.404(10) ?
C(422) C(423) 1.389(11) ?
C(423) C(424) 1.399(12) ?
C(424) C(425) 1.381(12) ?
C(425) C(426) 1.371(11) ?
C(901) C(902) 1.33(4) ?
C(901) C(906) 1.43(3) ?
C(901) C(907) 1.53(4) ?
C(902) C(903) 1.43(3) ?
C(903) C(904) 1.36(3) ?
C(904) C(905) 1.27(3) ?
C(905) C(906) 1.32(3) ?
C(811) C(812) 1.20(2) ?
C(821) C(822) 1.46(4) ?
